data_4074017
loop_
_publ_author_name
'Kilgore, Uriah J.'
'Tomaszewski, John'
'Fan, Hongjun'
'Huffman, John C.'
'Mindiola, Daniel J.'

_publ_section_title
;
 Niobium Bis-alkylidene Complexes Prepared by a Multi-Electron Redox
 Process
;
_journal_issue 25
_journal_name_full Organometallics
_journal_page_first 6132
_journal_paper_doi 10.1021/om7008233
_journal_volume 26
_journal_year 2007
_chemical_formula_sum 'C35 H62.5 N Nb O0.25 P2 Si2'
_chemical_formula_weight 712.39
_chemical_name_systematic
; 
 ? 
;
_space_group_IT_number 2
_symmetry_cell_setting triclinic
_symmetry_space_group_name_Hall '-P 1'
_symmetry_space_group_name_H-M 'P -1'
_atom_sites_solution_hydrogens geom
_atom_sites_solution_primary direct
_atom_sites_solution_secondary difmap
_audit_creation_method SHELXL-97
_cell_angle_alpha 82.957(3)
_cell_angle_beta 81.382(3)
_cell_angle_gamma 77.863(3)
_cell_formula_units_Z 4
_cell_length_a 11.3020(13)
_cell_length_b 11.7003(13)
_cell_length_c 31.275(4)
_cell_measurement_reflns_used 1955
_cell_measurement_temperature 133(2)
_cell_measurement_theta_max 27.40
_cell_measurement_theta_min 2.79
_cell_volume 3979.8(8)
_computing_cell_refinement 'SAINT (Bruker, 1999)'
_computing_data_collection 'SMART (Bruker, 1999)'
_computing_data_reduction 'SAINT (Bruker, 1999), XTEL (local package)'
_computing_molecular_graphics 'Reciprocal Net (http://recipnet.org)'
_computing_structure_refinement 'SHELXL-97 (Sheldrick, 1997)'
_computing_structure_solution 'SHELXS-97 (Sheldrick, 1990)'
_diffrn_ambient_temperature 133(2)
_diffrn_detector 'CCD area detector'
_diffrn_detector_area_resol_mean 44.52
_diffrn_detector_type 'Bruker SMART 6000'
_diffrn_measured_fraction_theta_full 0.997
_diffrn_measured_fraction_theta_max 0.997
_diffrn_measurement_details '   0.30 degree frames measured for 5.16 seconds each'
_diffrn_measurement_device 'three-circle goniometer with fixed chi'
_diffrn_measurement_device_type 'Bruker Platform goniometer'
_diffrn_measurement_method '\w scans'
_diffrn_radiation_monochromator graphite
_diffrn_radiation_source 'fine-focus sealed tube'
_diffrn_radiation_type MoK\a
_diffrn_radiation_wavelength 0.71073
_diffrn_reflns_av_R_equivalents 0.0704
_diffrn_reflns_av_sigmaI/netI 0.0478
_diffrn_reflns_limit_h_max 14
_diffrn_reflns_limit_h_min -14
_diffrn_reflns_limit_k_max 15
_diffrn_reflns_limit_k_min -15
_diffrn_reflns_limit_l_max 40
_diffrn_reflns_limit_l_min -40
_diffrn_reflns_number 120379
_diffrn_reflns_theta_full 27.55
_diffrn_reflns_theta_max 27.55
_diffrn_reflns_theta_min 1.85
_diffrn_standards_decay_% 0.0
_exptl_absorpt_coefficient_mu 0.466
_exptl_absorpt_correction_T_max 1.00
_exptl_absorpt_correction_T_min 0.92
_exptl_absorpt_correction_type multi-scan
_exptl_absorpt_process_details 'Bruker-AXS SADABS'
_exptl_crystal_colour black
_exptl_crystal_density_diffrn 1.189
_exptl_crystal_density_method 'not measured'
_exptl_crystal_description 'gooey mess!'
_exptl_crystal_F_000 1522
_exptl_crystal_size_max 0.35
_exptl_crystal_size_mid 0.35
_exptl_crystal_size_min 0.18
_refine_diff_density_max 0.686
_refine_diff_density_min -0.698
_refine_diff_density_rms 0.071
_refine_ls_extinction_method none
_refine_ls_goodness_of_fit_ref 0.983
_refine_ls_hydrogen_treatment mixed
_refine_ls_matrix_type full
_refine_ls_number_parameters 959
_refine_ls_number_reflns 18322
_refine_ls_number_restraints 0
_refine_ls_restrained_S_all 0.983
_refine_ls_R_factor_all 0.0582
_refine_ls_R_factor_gt 0.0365
_refine_ls_shift/su_max 0.028
_refine_ls_shift/su_mean 0.001
_refine_ls_structure_factor_coef Fsqd
_refine_ls_weighting_details 'calc w=1/[\s^2^(Fo^2^)+(0.0559P)^2^+0.0000P] where P=(Fo^2^+2Fc^2^)/3'
_refine_ls_weighting_scheme calc
_refine_ls_wR_factor_gt 0.0921
_refine_ls_wR_factor_ref 0.1008
_reflns_number_gt 13219
_reflns_number_total 18322
_reflns_threshold_expression >2sigma(I)
_cod_data_source_file om70082332.cif
_cod_data_source_block 06179
_cod_depositor_comments
;
The following automatic conversions were performed:

'_symmetry_cell_setting' value 'Triclinic' changed to 'triclinic'
according to /home/saulius/struct/CIF-dictionaries/cif_core.dic
dictionary named 'cif_core.dic' version 2.4.1 from 2010-06-29.

Automatic conversion script
Id: cif_fix_values 1715 2011-07-08 13:25:40Z adriana 
;
_cod_original_sg_symbol_H-M 'P-1   '
_cod_original_formula_sum 'C35 H62.50 N Nb O0.25 P2 Si2'
_cod_database_code 4074017

loop_
_symmetry_equiv_pos_as_xyz
'x, y, z'
'-x, -y, -z'

loop_
_atom_site_label
_atom_site_type_symbol
_atom_site_fract_x
_atom_site_fract_y
_atom_site_fract_z
_atom_site_U_iso_or_equiv
_atom_site_adp_type
_atom_site_occupancy
_atom_site_symmetry_multiplicity
_atom_site_calc_flag
_atom_site_refinement_flags
_atom_site_disorder_assembly
_atom_site_disorder_group
Nb1 Nb 0.902749(10) 0.796209(9) 0.850362(4) 0.02231(3) Uani 1 1 d . . .
Si1 Si 0.4610(3) 0.4744(3) 0.74780(11) 0.0529(8) Uiso 0.1717(7) 1 d P A 5
Si1A Si 0.7586(2) 0.34410(19) 0.59999(8) 0.0288(6) Uani 0.1717(7) 1 d P A 5
P2 P 0.90632(3) 0.58131(3) 0.882301(11) 0.02364(8) Uani 1 1 d . B .
Si2A Si 0.57384(8) 0.90755(8) 0.88279(3) 0.0133(2) Uani 0.3507(9) 1 d P B 3
C3 C 1.06643(12) 0.53825(11) 0.88846(5) 0.0280(3) Uani 1 1 d . . .
Si3A Si 0.8772(2) 0.79431(14) 0.73716(5) 0.0727(6) Uani 0.3507(9) 1 d P B 3
C4 C 1.13334(13) 0.42272(12) 0.89072(5) 0.0364(4) Uani 1 1 d . B .
H4 H 1.0918 0.3601 0.8906 0.044 Uiso 1 1 calc R . .
C5 C 1.25598(14) 0.39667(13) 0.89311(5) 0.0403(4) Uani 1 1 d . . .
C6 C 1.32748(16) 0.27124(15) 0.89485(7) 0.0605(6) Uani 1 1 d . B .
H6A H 1.2713 0.2170 0.8964 0.091 Uiso 1 1 calc R . .
H6B H 1.3705 0.2545 0.9206 0.091 Uiso 1 1 calc R . .
H6C H 1.3868 0.2612 0.8687 0.091 Uiso 1 1 calc R . .
C7 C 1.31407(13) 0.49029(13) 0.89318(5) 0.0392(4) Uani 1 1 d . B .
H7 H 1.3996 0.4747 0.8942 0.047 Uiso 1 1 calc R . .
C8 C 1.25111(12) 0.60556(13) 0.89173(5) 0.0330(4) Uani 1 1 d . . .
H8 H 1.2940 0.6671 0.8919 0.040 Uiso 1 1 calc R B .
C9 C 1.12518(12) 0.63261(11) 0.89001(4) 0.0258(3) Uani 1 1 d . B .
N10 N 1.05724(9) 0.74850(9) 0.88723(3) 0.0228(3) Uani 1 1 d . B .
C11 C 1.08980(11) 0.83102(11) 0.91033(4) 0.0229(3) Uani 1 1 d . . .
C12 C 1.14162(12) 0.80054(13) 0.94953(4) 0.0299(4) Uani 1 1 d . B .
H12 H 1.1615 0.7202 0.9602 0.036 Uiso 1 1 calc R . .
C13 C 1.16389(12) 0.88466(14) 0.97255(4) 0.0336(4) Uani 1 1 d . . .
H13 H 1.1989 0.8605 0.9988 0.040 Uiso 1 1 calc R B .
C14 C 1.13726(12) 1.00392(13) 0.95897(4) 0.0315(4) Uani 1 1 d . B .
C15 C 1.15799(14) 1.09482(14) 0.98574(5) 0.0421(4) Uani 1 1 d . . .
H15A H 1.1274 1.1735 0.9722 0.063 Uiso 1 1 calc R B .
H15B H 1.2455 1.0853 0.9873 0.063 Uiso 1 1 calc R . .
H15C H 1.1146 1.0848 1.0151 0.063 Uiso 1 1 calc R . .
C16 C 1.08689(12) 1.03551(12) 0.92022(4) 0.0282(3) Uani 1 1 d . . .
H16 H 1.0683 1.1162 0.9098 0.034 Uiso 1 1 calc R B .
C17 C 1.06286(11) 0.95121(11) 0.89603(4) 0.0229(3) Uani 1 1 d . B .
P18 P 0.99312(3) 0.98324(3) 0.846255(10) 0.02113(8) Uani 1 1 d . B .
C19 C 0.82529(14) 0.56024(14) 0.93771(5) 0.0373(4) Uani 1 1 d . . .
H19 H 0.7359 0.5815 0.9353 0.045 Uiso 1 1 calc R B .
C20 C 0.85326(18) 0.6477(2) 0.96605(6) 0.0788(6) Uani 1 1 d . B .
H20A H 0.8063 0.6406 0.9949 0.118 Uiso 1 1 calc R . .
H20B H 0.8306 0.7279 0.9524 0.118 Uiso 1 1 calc R . .
H20C H 0.9406 0.6304 0.9688 0.118 Uiso 1 1 calc R . .
C21 C 0.85024(19) 0.43548(18) 0.95905(6) 0.0730(7) Uani 1 1 d . B .
H21A H 0.9374 0.4112 0.9618 0.110 Uiso 1 1 calc R . .
H21B H 0.8267 0.3828 0.9412 0.110 Uiso 1 1 calc R . .
H21C H 0.8027 0.4318 0.9879 0.110 Uiso 1 1 calc R . .
C22 C 0.86714(13) 0.47012(12) 0.85270(5) 0.0332(4) Uani 1 1 d . . .
H22 H 0.8857 0.3920 0.8699 0.040 Uiso 1 1 calc R B .
C23 C 0.73052(14) 0.49985(13) 0.84928(6) 0.0464(4) Uani 1 1 d . B .
H23A H 0.7100 0.5777 0.8336 0.070 Uiso 1 1 calc R . .
H23B H 0.6848 0.4998 0.8785 0.070 Uiso 1 1 calc R . .
H23C H 0.7091 0.4411 0.8336 0.070 Uiso 1 1 calc R . .
C24 C 0.94239(17) 0.46229(14) 0.80832(5) 0.0499(5) Uani 1 1 d . B .
H24A H 0.9216 0.4012 0.7937 0.075 Uiso 1 1 calc R . .
H24B H 1.0293 0.4427 0.8117 0.075 Uiso 1 1 calc R . .
H24C H 0.9249 0.5380 0.7909 0.075 Uiso 1 1 calc R . .
C25 C 1.12018(13) 1.00116(12) 0.80252(4) 0.0295(4) Uani 1 1 d . . .
H25 H 1.0866 1.0108 0.7742 0.035 Uiso 1 1 calc R B .
C26 C 1.21969(16) 0.88948(15) 0.80274(5) 0.0487(5) Uani 1 1 d . B .
H26A H 1.2830 0.8971 0.7781 0.073 Uiso 1 1 calc R . .
H26B H 1.1836 0.8216 0.8004 0.073 Uiso 1 1 calc R . .
H26C H 1.2560 0.8784 0.8299 0.073 Uiso 1 1 calc R . .
C27 C 1.17524(14) 1.10855(14) 0.80445(5) 0.0428(4) Uani 1 1 d . B .
H27A H 1.2035 1.1049 0.8328 0.064 Uiso 1 1 calc R . .
H27B H 1.1133 1.1800 0.8003 0.064 Uiso 1 1 calc R . .
H27C H 1.2443 1.1098 0.7815 0.064 Uiso 1 1 calc R . .
C28 C 0.89616(12) 1.13120(11) 0.84747(4) 0.0284(4) Uani 1 1 d . . .
H28 H 0.9489 1.1888 0.8493 0.034 Uiso 1 1 calc R B .
C29 C 0.79822(14) 1.13759(13) 0.88672(5) 0.0394(4) Uani 1 1 d . B .
H29A H 0.7507 1.2179 0.8872 0.059 Uiso 1 1 calc R . .
H29B H 0.8369 1.1154 0.9134 0.059 Uiso 1 1 calc R . .
H29C H 0.7440 1.0836 0.8848 0.059 Uiso 1 1 calc R . .
C30 C 0.83978(14) 1.16235(13) 0.80492(5) 0.0406(4) Uani 1 1 d . B .
H30A H 0.7932 1.1029 0.8015 0.061 Uiso 1 1 calc R . .
H30B H 0.9048 1.1646 0.7805 0.061 Uiso 1 1 calc R . .
H30C H 0.7853 1.2394 0.8056 0.061 Uiso 1 1 calc R . .
C31 C 0.73558(18) 0.85572(17) 0.86052(7) 0.0265(5) Uani 0.6493(9) 1 d P B 2
C31A C 0.7361(3) 0.8586(3) 0.88667(13) 0.0255(10) Uani 0.3507(9) 1 d P B 3
H31A H 0.7350 0.7969 0.9113 0.031 Uiso 0.3507(9) 1 calc PR B 3
H31B H 0.7547 0.9259 0.8989 0.031 Uiso 0.3507(9) 1 calc PR B 3
Si32 Si 0.57376(8) 0.90311(9) 0.88348(4) 0.0606(3) Uani 0.6493(9) 1 d P B 2
C33 C 0.5178(4) 0.9812(3) 0.93351(11) 0.0909(14) Uani 0.6493(9) 1 d P B 2
H33A H 0.4286 1.0044 0.9363 0.136 Uiso 0.6493(9) 1 calc PR B 2
H33B H 0.5537 1.0513 0.9314 0.136 Uiso 0.6493(9) 1 calc PR B 2
H33C H 0.5416 0.9288 0.9590 0.136 Uiso 0.6493(9) 1 calc PR B 2
C33A C 0.5664(4) 0.9382(5) 0.94151(18) 0.0528(15) Uani 0.3507(9) 1 d P B 3
H33D H 0.6078 0.8683 0.9579 0.079 Uiso 0.3507(9) 1 calc PR B 3
H33E H 0.4809 0.9581 0.9543 0.079 Uiso 0.3507(9) 1 calc PR B 3
H33F H 0.6067 1.0041 0.9426 0.079 Uiso 0.3507(9) 1 calc PR B 3
C34 C 0.4985(3) 1.0262(3) 0.84536(13) 0.0887(13) Uani 0.6493(9) 1 d P B 2
H34D H 0.5035 0.9983 0.8167 0.133 Uiso 0.6493(9) 1 calc PR B 2
H34E H 0.5404 1.0925 0.8426 0.133 Uiso 0.6493(9) 1 calc PR B 2
H34F H 0.4127 1.0514 0.8570 0.133 Uiso 0.6493(9) 1 calc PR B 2
C34A C 0.5436(5) 1.0074(5) 0.83292(18) 0.0533(16) Uani 0.3507(9) 1 d P B 3
H34A H 0.5897 1.0706 0.8305 0.080 Uiso 0.3507(9) 1 calc PR B 3
H34B H 0.4562 1.0412 0.8346 0.080 Uiso 0.3507(9) 1 calc PR B 3
H34C H 0.5689 0.9630 0.8074 0.080 Uiso 0.3507(9) 1 calc PR B 3
C35 C 0.4906(3) 0.7869(2) 0.88325(11) 0.0565(6) Uani 0.6493(9) 1 d P B 2
H35A H 0.5197 0.7211 0.9041 0.085 Uiso 0.6493(9) 1 calc PR B 2
H35B H 0.5037 0.7603 0.8541 0.085 Uiso 0.6493(9) 1 calc PR B 2
H35C H 0.4033 0.8165 0.8914 0.085 Uiso 0.6493(9) 1 calc PR B 2
C35A C 0.4936(5) 0.7700(5) 0.8893(2) 0.0565(6) Uani 0.3507(9) 1 d P B 3
H35D H 0.5003 0.7399 0.8610 0.085 Uiso 0.3507(9) 1 calc PR B 3
H35E H 0.4073 0.7937 0.9006 0.085 Uiso 0.3507(9) 1 calc PR B 3
H35F H 0.5335 0.7085 0.9096 0.085 Uiso 0.3507(9) 1 calc PR B 3
C36 C 0.9450(2) 0.77422(17) 0.78716(6) 0.0282(5) Uani 0.6493(9) 1 d P B 2
H36A H 1.0243 0.8002 0.7810 0.034 Uiso 0.6493(9) 1 calc PR B 2
H36B H 0.9672 0.6875 0.7884 0.034 Uiso 0.6493(9) 1 calc PR B 2
C36A C 0.8693(3) 0.8007(3) 0.79386(13) 0.0258(10) Uani 0.3507(9) 1 d P B 3
Si37 Si 0.89159(7) 0.80932(6) 0.73346(2) 0.03037(18) Uani 0.6493(9) 1 d P B 2
C38 C 0.9412(4) 0.9397(3) 0.70434(9) 0.0720(12) Uani 0.6493(9) 1 d P B 2
H38A H 0.9105 1.0067 0.7216 0.108 Uiso 0.6493(9) 1 calc PR B 2
H38B H 0.9092 0.9568 0.6763 0.108 Uiso 0.6493(9) 1 calc PR B 2
H38C H 1.0306 0.9256 0.6995 0.108 Uiso 0.6493(9) 1 calc PR B 2
C38A C 0.8542(9) 0.9534(7) 0.7097(2) 0.114(4) Uani 0.3507(9) 1 d P B 3
H38D H 0.9151 0.9932 0.7174 0.171 Uiso 0.3507(9) 1 calc PR B 3
H38E H 0.7722 0.9958 0.7196 0.171 Uiso 0.3507(9) 1 calc PR B 3
H38F H 0.8637 0.9519 0.6780 0.171 Uiso 0.3507(9) 1 calc PR B 3
C39 C 0.9369(4) 0.6806(3) 0.70062(9) 0.1057(17) Uani 0.6493(9) 1 d P B 2
H39A H 1.0260 0.6567 0.6967 0.159 Uiso 0.6493(9) 1 calc PR B 2
H39B H 0.9078 0.7023 0.6722 0.159 Uiso 0.6493(9) 1 calc PR B 2
H39C H 0.9007 0.6154 0.7158 0.159 Uiso 0.6493(9) 1 calc PR B 2
C39A C 0.8006(8) 0.7156(9) 0.7139(2) 0.207(3) Uani 0.3507(9) 1 d P B 3
H39D H 0.7777 0.6523 0.7350 0.311 Uiso 0.3507(9) 1 calc PR B 3
H39E H 0.8525 0.6819 0.6888 0.311 Uiso 0.3507(9) 1 calc PR B 3
H39F H 0.7269 0.7667 0.7045 0.311 Uiso 0.3507(9) 1 calc PR B 3
C40 C 0.7110(3) 0.8391(4) 0.74427(11) 0.0934(13) Uani 0.6493(9) 1 d P B 2
H40A H 0.6840 0.7668 0.7572 0.140 Uiso 0.6493(9) 1 calc PR B 2
H40B H 0.6776 0.8648 0.7167 0.140 Uiso 0.6493(9) 1 calc PR B 2
H40C H 0.6820 0.9005 0.7642 0.140 Uiso 0.6493(9) 1 calc PR B 2
C40A C 1.0513(7) 0.7367(9) 0.7153(2) 0.129(4) Uani 0.3507(9) 1 d P B 3
H40D H 1.0963 0.7032 0.7398 0.194 Uiso 0.3507(9) 1 calc PR B 3
H40E H 1.0864 0.8023 0.6997 0.194 Uiso 0.3507(9) 1 calc PR B 3
H40F H 1.0572 0.6764 0.6955 0.194 Uiso 0.3507(9) 1 calc PR B 3
Nb41 Nb 0.435883(10) 0.473118(9) 0.631208(4) 0.02118(3) Uani 1 1 d . . .
P42 P 0.34938(3) 0.28293(3) 0.640404(11) 0.02448(8) Uani 1 1 d . A .
C43 C 0.28288(12) 0.30180(12) 0.59030(4) 0.0279(3) Uani 1 1 d . . .
C44 C 0.26080(13) 0.21174(13) 0.56878(5) 0.0355(4) Uani 1 1 d . A .
H44 H 0.2788 0.1332 0.5816 0.043 Uiso 1 1 calc R . .
C45 C 0.21388(14) 0.23286(14) 0.52961(5) 0.0420(4) Uani 1 1 d . . .
C46 C 0.19068(17) 0.13512(15) 0.50619(6) 0.0553(5) Uani 1 1 d . A .
H46A H 0.2120 0.0598 0.5235 0.083 Uiso 1 1 calc R . .
H46B H 0.2408 0.1330 0.4778 0.083 Uiso 1 1 calc R . .
H46C H 0.1042 0.1494 0.5022 0.083 Uiso 1 1 calc R . .
C47 C 0.18782(14) 0.34887(14) 0.51200(5) 0.0434(4) Uani 1 1 d . A .
H47 H 0.1550 0.3661 0.4852 0.052 Uiso 1 1 calc R . .
C48 C 0.20820(13) 0.43986(14) 0.53234(5) 0.0381(4) Uani 1 1 d . . .
H48 H 0.1903 0.5178 0.5190 0.046 Uiso 1 1 calc R A .
C49 C 0.25481(12) 0.41983(12) 0.57233(4) 0.0274(3) Uani 1 1 d . A .
N50 N 0.28173(10) 0.50948(9) 0.59355(4) 0.0256(3) Uani 1 1 d . A .
C51 C 0.20503(13) 0.62129(12) 0.58978(4) 0.0304(4) Uani 1 1 d . . .
C52 C 0.08074(14) 0.63678(15) 0.58526(5) 0.0446(5) Uani 1 1 d . A .
H52 H 0.0460 0.5703 0.5839 0.054 Uiso 1 1 calc R . .
C53 C 0.00855(15) 0.74763(16) 0.58281(5) 0.0530(5) Uani 1 1 d . . .
H53 H -0.0752 0.7550 0.5798 0.064 Uiso 1 1 calc R A .
C54 C 0.05215(15) 0.84759(15) 0.58450(5) 0.0490(5) Uani 1 1 d . A .
C55 C -0.02798(19) 0.96849(17) 0.58092(6) 0.0728(7) Uani 1 1 d . . .
H55A H -0.0319 0.9964 0.5502 0.109 Uiso 1 1 calc R A .
H55B H 0.0063 1.0227 0.5947 0.109 Uiso 1 1 calc R . .
H55C H -0.1103 0.9647 0.5955 0.109 Uiso 1 1 calc R . .
C56 C 0.17511(15) 0.83362(13) 0.58975(5) 0.0417(5) Uani 1 1 d . . .
H56 H 0.2079 0.9011 0.5914 0.050 Uiso 1 1 calc R A .
C57 C 0.25188(13) 0.72167(12) 0.59262(4) 0.0295(4) Uani 1 1 d . A .
P58 P 0.41018(3) 0.69345(3) 0.601897(11) 0.02557(9) Uani 1 1 d . A .
C59 C 0.44678(14) 0.13497(12) 0.64367(5) 0.0342(4) Uani 1 1 d . . .
H59 H 0.3948 0.0764 0.6423 0.041 Uiso 1 1 calc R A .
C60 C 0.54915(15) 0.12136(13) 0.60604(5) 0.0416(5) Uani 1 1 d . A .
H60A H 0.6010 0.1785 0.6066 0.062 Uiso 1 1 calc R . .
H60B H 0.5143 0.1352 0.5786 0.062 Uiso 1 1 calc R . .
H60C H 0.5982 0.0417 0.6087 0.062 Uiso 1 1 calc R . .
C61 C 0.49591(15) 0.11109(13) 0.68766(5) 0.0418(4) Uani 1 1 d . A .
H61A H 0.5545 0.0363 0.6886 0.063 Uiso 1 1 calc R . .
H61B H 0.4281 0.1071 0.7110 0.063 Uiso 1 1 calc R . .
H61C H 0.5366 0.1746 0.6915 0.063 Uiso 1 1 calc R . .
C62 C 0.22055(13) 0.27350(13) 0.68406(5) 0.0335(4) Uani 1 1 d . . .
H62 H 0.2540 0.2642 0.7124 0.040 Uiso 1 1 calc R A .
C63 C 0.15974(15) 0.16859(15) 0.68331(6) 0.0494(5) Uani 1 1 d . A .
H63A H 0.0893 0.1722 0.7059 0.074 Uiso 1 1 calc R . .
H63B H 0.2185 0.0954 0.6887 0.074 Uiso 1 1 calc R . .
H63C H 0.1325 0.1709 0.6548 0.074 Uiso 1 1 calc R . .
C64 C 0.12672(15) 0.38907(15) 0.68255(5) 0.0451(5) Uani 1 1 d . A .
H64A H 0.0900 0.3998 0.6555 0.068 Uiso 1 1 calc R . .
H64B H 0.1673 0.4546 0.6838 0.068 Uiso 1 1 calc R . .
H64C H 0.0629 0.3866 0.7074 0.068 Uiso 1 1 calc R . .
C65 C 0.49616(14) 0.73021(12) 0.54839(5) 0.0338(4) Uani 1 1 d . . .
H65 H 0.5850 0.7065 0.5515 0.041 Uiso 1 1 calc R A .
C66 C 0.47179(17) 0.86054(14) 0.53184(6) 0.0513(5) Uani 1 1 d . A .
H66A H 0.5210 0.8721 0.5036 0.077 Uiso 1 1 calc R . .
H66B H 0.4938 0.9062 0.5526 0.077 Uiso 1 1 calc R . .
H66C H 0.3851 0.8868 0.5286 0.077 Uiso 1 1 calc R . .
C67 C 0.47043(16) 0.65771(14) 0.51489(5) 0.0440(5) Uani 1 1 d . A .
H67A H 0.3837 0.6787 0.5112 0.066 Uiso 1 1 calc R . .
H67B H 0.4914 0.5741 0.5248 0.066 Uiso 1 1 calc R . .
H67C H 0.5197 0.6737 0.4871 0.066 Uiso 1 1 calc R . .
C68 C 0.42279(19) 0.80687(13) 0.63602(5) 0.0546(5) Uani 1 1 d . . .
H68 H 0.4018 0.8854 0.6194 0.066 Uiso 1 1 calc R A .
C69 C 0.3341(2) 0.80472(16) 0.67776(5) 0.0853(9) Uani 1 1 d . A .
H69A H 0.3517 0.7275 0.6941 0.128 Uiso 1 1 calc R . .
H69B H 0.2504 0.8201 0.6706 0.128 Uiso 1 1 calc R . .
H69C H 0.3433 0.8653 0.6954 0.128 Uiso 1 1 calc R . .
C70 C 0.5535(2) 0.78879(16) 0.64486(7) 0.0845(6) Uani 1 1 d . A .
H70A H 0.5628 0.8522 0.6611 0.127 Uiso 1 1 calc R . .
H70B H 0.6075 0.7892 0.6173 0.127 Uiso 1 1 calc R . .
H70C H 0.5750 0.7132 0.6620 0.127 Uiso 1 1 calc R . .
C71 C 0.45260(17) 0.47980(14) 0.69044(5) 0.0294(5) Uani 0.8283(7) 1 d P A 4
C71A C 0.4332(11) 0.4871(10) 0.6973(4) 0.046(3) Uiso 0.1717(7) 1 d P A 5
H1A H 0.4237 0.5736 0.6938 0.055 Uiso 0.1717(7) 1 calc PR A 5
H1B H 0.3482 0.4751 0.7052 0.055 Uiso 0.1717(7) 1 calc PR A 5
Si72 Si 0.42250(5) 0.48515(5) 0.751010(16) 0.03147(14) Uani 0.8283(7) 1 d P A 4
C72A C 0.639(3) 0.425(3) 0.7311(11) 0.281(18) Uiso 0.1717(7) 1 d P A 5
H2A H 0.6550 0.4116 0.7002 0.421 Uiso 0.1717(7) 1 calc PR A 5
H2B H 0.6691 0.3519 0.7485 0.421 Uiso 0.1717(7) 1 calc PR A 5
H2C H 0.6807 0.4863 0.7362 0.421 Uiso 0.1717(7) 1 calc PR A 5
C73 C 0.4970(3) 0.3418(2) 0.77757(7) 0.0670(8) Uani 0.8283(7) 1 d P A 4
H73A H 0.4931 0.3477 0.8088 0.101 Uiso 0.8283(7) 1 calc PR A 4
H73B H 0.5825 0.3224 0.7647 0.101 Uiso 0.8283(7) 1 calc PR A 4
H73C H 0.4545 0.2802 0.7732 0.101 Uiso 0.8283(7) 1 calc PR A 4
C73A C 0.4284(15) 0.6041(14) 0.7760(5) 0.098(5) Uiso 0.1717(7) 1 d P A 5
H18A H 0.4287 0.6733 0.7549 0.148 Uiso 0.1717(7) 1 calc PR A 5
H18B H 0.4906 0.5997 0.7952 0.148 Uiso 0.1717(7) 1 calc PR A 5
H18C H 0.3479 0.6102 0.7934 0.148 Uiso 0.1717(7) 1 calc PR A 5
C74 C 0.2587(2) 0.5165(3) 0.76971(7) 0.0656(8) Uani 0.8283(7) 1 d P A 4
H74A H 0.2198 0.5872 0.7530 0.098 Uiso 0.8283(7) 1 calc PR A 4
H74B H 0.2456 0.5291 0.8006 0.098 Uiso 0.8283(7) 1 calc PR A 4
H74C H 0.2229 0.4499 0.7655 0.098 Uiso 0.8283(7) 1 calc PR A 4
C74A C 0.4113(18) 0.3453(17) 0.7833(6) 0.124(7) Uiso 0.1717(7) 1 d P A 5
H10A H 0.3235 0.3505 0.7834 0.187 Uiso 0.1717(7) 1 calc PR A 5
H10B H 0.4285 0.3465 0.8130 0.187 Uiso 0.1717(7) 1 calc PR A 5
H10C H 0.4561 0.2719 0.7718 0.187 Uiso 0.1717(7) 1 calc PR A 5
C75 C 0.4938(2) 0.6004(2) 0.76872(6) 0.0534(6) Uani 0.8283(7) 1 d P A 4
H75A H 0.4569 0.6781 0.7560 0.080 Uiso 0.8283(7) 1 calc PR A 4
H75B H 0.5817 0.5847 0.7589 0.080 Uiso 0.8283(7) 1 calc PR A 4
H75C H 0.4800 0.5986 0.8005 0.080 Uiso 0.8283(7) 1 calc PR A 4
C76 C 0.60004(14) 0.41469(13) 0.60040(5) 0.0246(4) Uani 0.8283(7) 1 d P A 4
H76A H 0.5911 0.3411 0.5897 0.030 Uiso 0.8283(7) 1 calc PR A 4
H76B H 0.6054 0.4711 0.5742 0.030 Uiso 0.8283(7) 1 calc PR A 4
C76A C 0.5991(9) 0.4082(9) 0.6191(3) 0.043(2) Uiso 0.1717(7) 1 d P A 5
Si77 Si 0.75859(5) 0.37992(5) 0.614805(19) 0.03669(16) Uani 0.8283(7) 1 d P A 4
C78 C 0.8710(2) 0.3202(3) 0.56931(8) 0.0942(11) Uani 0.8283(7) 1 d P A 4
H78A H 0.9500 0.2885 0.5797 0.141 Uiso 0.8283(7) 1 calc PR A 4
H78B H 0.8799 0.3831 0.5460 0.141 Uiso 0.8283(7) 1 calc PR A 4
H78C H 0.8422 0.2576 0.5582 0.141 Uiso 0.8283(7) 1 calc PR A 4
C78A C 0.8456(7) 0.4709(7) 0.5987(3) 0.032(2) Uani 0.1717(7) 1 d P A 5
H78D H 0.9323 0.4435 0.5887 0.048 Uiso 0.1717(7) 1 calc PR A 5
H78E H 0.8367 0.4962 0.6279 0.048 Uiso 0.1717(7) 1 calc PR A 5
H78F H 0.8119 0.5370 0.5788 0.048 Uiso 0.1717(7) 1 calc PR A 5
C79 C 0.8002(2) 0.5158(2) 0.62785(11) 0.0858(10) Uani 0.8283(7) 1 d P A 4
H79A H 0.7439 0.5471 0.6526 0.129 Uiso 0.8283(7) 1 calc PR A 4
H79B H 0.7950 0.5743 0.6026 0.129 Uiso 0.8283(7) 1 calc PR A 4
H79C H 0.8838 0.4977 0.6353 0.129 Uiso 0.8283(7) 1 calc PR A 4
C79A C 0.8119(11) 0.2711(9) 0.5513(3) 0.060(3) Uani 0.1717(7) 1 d P A 5
H79D H 0.8014 0.3283 0.5259 0.089 Uiso 0.1717(7) 1 calc PR A 5
H79E H 0.7647 0.2102 0.5505 0.089 Uiso 0.1717(7) 1 calc PR A 5
H79F H 0.8984 0.2350 0.5511 0.089 Uiso 0.1717(7) 1 calc PR A 5
C80 C 0.77848(19) 0.2698(2) 0.66296(7) 0.0613(7) Uani 0.8283(7) 1 d P A 4
H80A H 0.7234 0.2997 0.6882 0.092 Uiso 0.8283(7) 1 calc PR A 4
H80B H 0.8631 0.2560 0.6691 0.092 Uiso 0.8283(7) 1 calc PR A 4
H80C H 0.7594 0.1960 0.6569 0.092 Uiso 0.8283(7) 1 calc PR A 4
C80A C 0.8104(16) 0.2429(16) 0.6458(6) 0.129(6) Uani 0.1717(7) 1 d P A 5
H80D H 0.7795 0.1703 0.6467 0.193 Uiso 0.1717(7) 1 calc PR A 5
H80E H 0.7796 0.2794 0.6729 0.193 Uiso 0.1717(7) 1 calc PR A 5
H80F H 0.8998 0.2248 0.6424 0.193 Uiso 0.1717(7) 1 calc PR A 5
C81 C 0.4378(5) 0.6863(5) 1.02850(18) 0.097(2) Uani 0.50 1 d P C -1
H81A H 0.4286 0.6464 1.0579 0.145 Uiso 0.50 1 calc PR C -1
H81B H 0.3615 0.7408 1.0234 0.145 Uiso 0.50 1 calc PR C -1
H81C H 0.5041 0.7300 1.0255 0.145 Uiso 0.50 1 calc PR C -1
C82 C 0.4630(5) 0.6096(8) 1.0005(2) 0.249(4) Uani 0.50 1 d P C -1
H82A H 0.5436 0.6167 0.9841 0.298 Uiso 0.50 1 calc PR C -1
H82B H 0.4027 0.6340 0.9796 0.298 Uiso 0.50 1 calc PR C -1
O83 O 0.4675(3) 0.4759(4) 1.01454(11) 0.0952(13) Uani 0.50 1 d P C -1
C84 C 0.4792(7) 0.4120(8) 0.9873(2) 0.201(4) Uani 0.50 1 d P C -1
H84A H 0.4025 0.4320 0.9739 0.241 Uiso 0.50 1 calc PR C -1
H84B H 0.5439 0.4342 0.9648 0.241 Uiso 0.50 1 calc PR C -1
C85 C 0.4998(12) 0.3192(9) 0.9928(3) 0.286(8) Uani 0.50 1 d P C -1
H85A H 0.5582 0.2958 1.0140 0.430 Uiso 0.50 1 calc PR C -1
H85B H 0.5353 0.2858 0.9654 0.430 Uiso 0.50 1 calc PR C -1
H85C H 0.4248 0.2901 1.0040 0.430 Uiso 0.50 1 calc PR C -1

loop_
_atom_site_aniso_label
_atom_site_aniso_U_11
_atom_site_aniso_U_22
_atom_site_aniso_U_33
_atom_site_aniso_U_23
_atom_site_aniso_U_13
_atom_site_aniso_U_12
Nb1 0.02794(5) 0.01406(5) 0.02733(6) 0.00129(4) -0.01174(5) -0.00558(4)
Si1A 0.0317(11) 0.0194(10) 0.0363(12) -0.0073(9) -0.0078(9) -0.0021(8)
P2 0.02794(16) 0.01669(14) 0.02769(16) 0.00236(13) -0.00681(13) -0.00776(12)
Si2A 0.0108(4) 0.0106(4) 0.0201(5) -0.0061(3) 0.0031(4) -0.0065(3)
C3 0.0280(6) 0.0213(6) 0.0341(7) 0.0054(5) -0.0060(6) -0.0064(5)
Si3A 0.1576(16) 0.0353(7) 0.0322(7) 0.0095(6) -0.0300(9) -0.0293(9)
C4 0.0356(7) 0.0189(6) 0.0526(9) 0.0065(6) -0.0072(7) -0.0054(6)
C5 0.0371(8) 0.0274(7) 0.0507(9) 0.0089(7) -0.0056(7) -0.0004(6)
C6 0.0398(9) 0.0301(9) 0.1033(16) 0.0058(10) -0.0064(10) 0.0033(7)
C7 0.0238(7) 0.0357(8) 0.0537(9) 0.0077(7) -0.0071(7) -0.0015(6)
C8 0.0261(6) 0.0295(7) 0.0431(8) 0.0053(6) -0.0073(6) -0.0078(6)
C9 0.0265(6) 0.0219(6) 0.0283(6) 0.0044(5) -0.0064(5) -0.0051(5)
N10 0.0247(5) 0.0182(5) 0.0264(5) 0.0030(4) -0.0068(4) -0.0064(4)
C11 0.0211(6) 0.0271(6) 0.0216(6) 0.0007(5) -0.0017(5) -0.0094(5)
C12 0.0290(6) 0.0354(7) 0.0269(7) 0.0058(6) -0.0091(5) -0.0115(6)
C13 0.0305(7) 0.0533(8) 0.0209(6) 0.0021(6) -0.0067(5) -0.0176(6)
C14 0.0281(6) 0.0461(7) 0.0260(6) -0.0103(6) 0.0002(5) -0.0186(6)
C15 0.0407(8) 0.0610(9) 0.0324(7) -0.0166(7) -0.0013(6) -0.0228(7)
C16 0.0302(6) 0.0304(6) 0.0265(6) -0.0046(5) 0.0002(5) -0.0134(5)
C17 0.0247(6) 0.0246(6) 0.0207(6) -0.0004(5) -0.0025(5) -0.0091(5)
P18 0.02670(15) 0.01592(14) 0.02178(15) 0.00051(12) -0.00514(13) -0.00634(12)
C19 0.0354(7) 0.0485(8) 0.0306(7) 0.0084(6) -0.0055(6) -0.0201(6)
C20 0.0878(11) 0.1428(16) 0.0283(8) -0.0214(9) 0.0079(8) -0.0763(10)
C21 0.0591(12) 0.0771(12) 0.0669(12) 0.0478(10) -0.0037(10) -0.0118(10)
C22 0.0392(7) 0.0169(6) 0.0468(8) -0.0029(6) -0.0093(6) -0.0101(5)
C23 0.0426(8) 0.0350(7) 0.0713(10) -0.0153(7) -0.0223(7) -0.0133(6)
C24 0.0683(11) 0.0346(8) 0.0528(9) -0.0182(7) -0.0036(8) -0.0182(7)
C25 0.0331(7) 0.0320(7) 0.0229(6) 0.0042(6) -0.0030(6) -0.0095(6)
C26 0.0468(9) 0.0480(10) 0.0386(9) 0.0015(8) 0.0135(8) 0.0027(8)
C27 0.0402(8) 0.0490(9) 0.0412(9) 0.0082(7) -0.0007(7) -0.0235(7)
C28 0.0326(7) 0.0145(6) 0.0395(7) -0.0020(5) -0.0088(6) -0.0049(5)
C29 0.0366(8) 0.0276(7) 0.0533(9) -0.0120(7) -0.0011(7) -0.0035(6)
C30 0.0447(8) 0.0231(7) 0.0539(9) 0.0044(7) -0.0209(7) -0.0007(6)
C31 0.0222(9) 0.0206(9) 0.0374(11) -0.0069(8) -0.0032(9) -0.0038(8)
C31A 0.0309(19) 0.0138(16) 0.029(2) -0.0004(15) 0.0061(17) -0.0056(14)
Si32 0.0308(4) 0.0584(6) 0.0953(8) -0.0252(5) -0.0072(5) -0.0052(4)
C33 0.145(3) 0.0541(18) 0.068(2) -0.0151(16) 0.030(2) -0.033(2)
C33A 0.024(2) 0.069(3) 0.072(3) -0.043(2) 0.006(2) -0.013(2)
C34 0.0551(18) 0.0604(19) 0.149(3) -0.0440(19) -0.0355(19) 0.0281(16)
C34A 0.049(3) 0.038(3) 0.067(3) 0.010(2) -0.025(3) 0.006(2)
C35 0.0405(9) 0.0498(10) 0.0844(14) -0.0148(10) -0.0019(9) -0.0196(8)
C35A 0.0405(9) 0.0498(10) 0.0844(14) -0.0148(10) -0.0019(9) -0.0196(8)
C36 0.0409(11) 0.0174(9) 0.0264(10) -0.0019(8) -0.0039(9) -0.0061(8)
C36A 0.0238(18) 0.0217(17) 0.032(2) -0.0015(15) -0.0041(16) -0.0053(15)
Si37 0.0486(4) 0.0259(3) 0.0186(3) -0.0004(2) -0.0128(3) -0.0067(3)
C38 0.127(3) 0.0482(17) 0.0329(14) 0.0090(13) -0.0061(17) -0.0100(19)
C38A 0.194(9) 0.100(6) 0.040(3) 0.027(4) -0.030(5) -0.018(6)
C39 0.235(5) 0.0401(16) 0.0401(15) -0.0155(13) -0.047(2) 0.005(2)
C39A 0.279(5) 0.402(8) 0.037(3) -0.023(4) -0.020(4) -0.281(5)
C40 0.0946(19) 0.111(3) 0.0864(19) 0.0073(19) -0.0722(15) -0.015(2)
C40A 0.093(5) 0.232(11) 0.029(3) -0.003(5) 0.015(3) 0.022(6)
Nb41 0.02259(5) 0.01488(5) 0.02643(6) 0.00145(4) -0.00717(4) -0.00354(4)
P42 0.02999(16) 0.01960(15) 0.02584(16) 0.00557(13) -0.00913(13) -0.00980(13)
C43 0.0313(6) 0.0273(6) 0.0278(7) 0.0073(5) -0.0083(5) -0.0142(5)
C44 0.0419(7) 0.0366(7) 0.0340(7) 0.0065(6) -0.0122(6) -0.0215(6)
C45 0.0491(8) 0.0463(8) 0.0387(8) 0.0017(7) -0.0165(7) -0.0229(7)
C46 0.0771(10) 0.0511(9) 0.0503(9) 0.0009(8) -0.0314(8) -0.0279(8)
C47 0.0527(8) 0.0510(9) 0.0341(7) 0.0084(7) -0.0225(6) -0.0226(7)
C48 0.0422(7) 0.0432(8) 0.0327(7) 0.0138(6) -0.0155(6) -0.0190(6)
C49 0.0247(6) 0.0303(7) 0.0287(7) 0.0080(5) -0.0072(5) -0.0123(5)
N50 0.0232(5) 0.0227(5) 0.0295(6) 0.0067(4) -0.0059(4) -0.0050(4)
C51 0.0280(7) 0.0319(7) 0.0254(7) 0.0120(6) -0.0030(6) -0.0013(6)
C52 0.0271(7) 0.0523(9) 0.0445(9) 0.0215(8) -0.0035(7) -0.0014(7)
C53 0.0270(8) 0.0638(11) 0.0497(9) 0.0281(8) 0.0001(7) 0.0096(8)
C54 0.0439(9) 0.0467(9) 0.0360(8) 0.0103(7) 0.0015(7) 0.0237(8)
C55 0.0706(12) 0.0582(11) 0.0574(11) 0.0165(9) 0.0040(10) 0.0388(10)
C56 0.0545(10) 0.0276(7) 0.0305(8) 0.0073(6) 0.0027(7) 0.0086(7)
C57 0.0342(7) 0.0239(6) 0.0224(6) 0.0049(5) 0.0026(6) 0.0040(6)
P58 0.03804(18) 0.01492(14) 0.02419(16) -0.00044(12) -0.00650(14) -0.00519(13)
C59 0.0490(8) 0.0166(6) 0.0395(8) 0.0042(6) -0.0149(6) -0.0097(6)
C60 0.0534(9) 0.0207(7) 0.0495(9) -0.0041(6) -0.0100(8) -0.0022(7)
C61 0.0530(9) 0.0251(7) 0.0480(9) 0.0064(6) -0.0219(7) -0.0042(7)
C62 0.0370(7) 0.0370(7) 0.0271(7) 0.0093(6) -0.0070(6) -0.0138(6)
C63 0.0512(8) 0.0542(9) 0.0483(10) 0.0130(8) -0.0058(8) -0.0332(7)
C64 0.0366(8) 0.0582(10) 0.0345(8) 0.0073(8) 0.0017(7) -0.0066(8)
C65 0.0367(7) 0.0299(7) 0.0357(8) 0.0048(6) -0.0025(6) -0.0146(6)
C66 0.0735(11) 0.0354(8) 0.0434(9) 0.0126(7) -0.0024(9) -0.0205(8)
C67 0.0561(10) 0.0443(9) 0.0308(8) -0.0033(7) 0.0063(7) -0.0164(7)
C68 0.1158(14) 0.0159(7) 0.0381(8) -0.0016(6) -0.0347(8) -0.0092(8)
C69 0.181(2) 0.0353(9) 0.0296(8) -0.0109(7) -0.0260(12) 0.0148(13)
C70 0.1495(14) 0.0402(9) 0.0918(12) 0.0076(8) -0.0836(10) -0.0411(9)
C71 0.0461(9) 0.0200(7) 0.0244(8) 0.0020(6) -0.0092(7) -0.0107(7)
Si72 0.0380(3) 0.0368(3) 0.0204(2) 0.00051(19) -0.0071(2) -0.0087(2)
C73 0.114(2) 0.0470(13) 0.0337(10) 0.0092(10) -0.0219(12) 0.0008(13)
C74 0.0476(12) 0.122(2) 0.0300(10) -0.0176(12) 0.0006(9) -0.0197(13)
C75 0.0745(13) 0.0601(12) 0.0362(10) -0.0050(9) -0.0238(9) -0.0252(11)
C76 0.0259(8) 0.0160(7) 0.0290(8) 0.0045(6) -0.0026(7) -0.0019(6)
Si77 0.0215(2) 0.0401(3) 0.0426(3) 0.0114(2) -0.0030(2) -0.0023(2)
C78 0.0564(15) 0.128(2) 0.0609(16) 0.0153(16) 0.0060(13) 0.0428(16)
C78A 0.015(3) 0.039(4) 0.041(5) -0.009(4) 0.005(3) -0.002(3)
C79 0.0495(12) 0.0684(16) 0.149(3) 0.0218(16) -0.0437(14) -0.0287(11)
C79A 0.077(7) 0.059(5) 0.049(6) -0.031(4) 0.020(5) -0.035(5)
C80 0.0305(10) 0.0799(15) 0.0648(13) 0.0393(12) -0.0179(9) -0.0091(10)
C80A 0.158(11) 0.154(11) 0.109(13) 0.025(10) -0.025(10) -0.124(8)
C81 0.068(3) 0.107(4) 0.116(4) -0.005(3) -0.027(3) -0.012(3)
C82 0.026(2) 0.392(9) 0.223(6) 0.216(6) 0.016(3) 0.033(4)
O83 0.076(2) 0.109(3) 0.097(3) -0.004(2) -0.0282(18) -0.001(2)
C84 0.127(5) 0.338(10) 0.104(4) -0.098(5) -0.067(3) 0.110(6)
C85 0.415(18) 0.215(11) 0.137(8) -0.045(7) 0.030(10) 0.115(11)

loop_
_atom_type_symbol
_atom_type_description
_atom_type_scat_dispersion_real
_atom_type_scat_dispersion_imag
_atom_type_scat_source
C C 0.0033 0.0016 'International Tables Vol C Tables 4.2.6.8 and 6.1.1.4'
H H 0.0000 0.0000 'International Tables Vol C Tables 4.2.6.8 and 6.1.1.4'
N N 0.0061 0.0033 'International Tables Vol C Tables 4.2.6.8 and 6.1.1.4'
O O 0.0106 0.0060 'International Tables Vol C Tables 4.2.6.8 and 6.1.1.4'
Si Si 0.0817 0.0704 'International Tables Vol C Tables 4.2.6.8 and 6.1.1.4'
P P 0.1023 0.0942 'International Tables Vol C Tables 4.2.6.8 and 6.1.1.4'
Nb Nb -2.0727 0.6215 'International Tables Vol C Tables 4.2.6.8 and 6.1.1.4'

loop_
_geom_angle_atom_site_label_1
_geom_angle_atom_site_label_2
_geom_angle_atom_site_label_3
_geom_angle
C36A Nb1 C31 82.56(13)
C36A Nb1 C36 25.16(12)
C31 Nb1 C36 107.72(9)
C36A Nb1 C31A 105.76(16)
C31 Nb1 C31A 23.20(13)
C36 Nb1 C31A 130.92(13)
C36A Nb1 N10 139.46(12)
C31 Nb1 N10 137.97(7)
C36 Nb1 N10 114.30(7)
C31A Nb1 N10 114.78(12)
C36A Nb1 P2 104.85(12)
C31 Nb1 P2 99.54(6)
C36 Nb1 P2 100.33(6)
C31A Nb1 P2 93.30(10)
N10 Nb1 P2 74.06(3)
C36A Nb1 P18 101.38(12)
C31 Nb1 P18 102.07(7)
C36 Nb1 P18 95.50(6)
C31A Nb1 P18 97.24(11)
N10 Nb1 P18 73.90(3)
P2 Nb1 P18 147.808(13)
C71A Si1 C73A 118.4(7)
C71A Si1 C74A 115.2(8)
C73A Si1 C74A 111.8(8)
C71A Si1 C72A 92.4(11)
C73A Si1 C72A 110.9(12)
C74A Si1 C72A 105.6(11)
C79A Si1A C80A 107.8(7)
C79A Si1A C76A 126.1(5)
C80A Si1A C76A 104.4(6)
C79A Si1A C78A 108.4(5)
C80A Si1A C78A 103.5(7)
C76A Si1A C78A 104.4(4)
C3 P2 C22 107.63(6)
C3 P2 C19 105.02(7)
C22 P2 C19 104.27(7)
C3 P2 Nb1 98.91(5)
C22 P2 Nb1 123.12(5)
C19 P2 Nb1 116.15(5)
C31A Si2A C34A 112.6(2)
C31A Si2A C33A 83.51(19)
C34A Si2A C33A 131.5(2)
C31A Si2A C35A 109.9(2)
C34A Si2A C35A 113.3(3)
C33A Si2A C35A 101.8(3)
C4 C3 C9 119.87(13)
C4 C3 P2 125.56(12)
C9 C3 P2 114.55(9)
C39A Si3A C36A 124.9(3)
C39A Si3A C38A 109.5(4)
C36A Si3A C38A 108.1(3)
C39A Si3A C40A 104.5(4)
C36A Si3A C40A 106.8(3)
C38A Si3A C40A 100.2(4)
C5 C4 C3 122.55(15)
C5 C4 H4 118.7
C3 C4 H4 118.7
C4 C5 C7 117.28(13)
C4 C5 C6 121.92(15)
C7 C5 C6 120.79(15)
C5 C6 H6A 109.5
C5 C6 H6B 109.5
H6A C6 H6B 109.5
C5 C6 H6C 109.5
H6A C6 H6C 109.5
H6B C6 H6C 109.5
C8 C7 C5 122.04(14)
C8 C7 H7 119.0
C5 C7 H7 119.0
C7 C8 C9 120.91(14)
C7 C8 H8 119.5
C9 C8 H8 119.5
C8 C9 N10 123.25(13)
C8 C9 C3 117.28(12)
N10 C9 C3 119.36(12)
C9 N10 C11 118.02(11)
C9 N10 Nb1 120.76(9)
C11 N10 Nb1 121.18(8)
C17 C11 N10 119.73(11)
C17 C11 C12 116.84(13)
N10 C11 C12 123.28(12)
C13 C12 C11 121.33(13)
C13 C12 H12 119.3
C11 C12 H12 119.3
C12 C13 C14 122.55(13)
C12 C13 H13 118.7
C14 C13 H13 118.7
C13 C14 C16 116.89(14)
C13 C14 C15 121.49(13)
C16 C14 C15 121.58(13)
C14 C15 H15A 109.5
C14 C15 H15B 109.5
H15A C15 H15B 109.5
C14 C15 H15C 109.5
H15A C15 H15C 109.5
H15B C15 H15C 109.5
C14 C16 C17 121.76(13)
C14 C16 H16 119.1
C17 C16 H16 119.1
C16 C17 C11 120.62(12)
C16 C17 P18 125.24(10)
C11 C17 P18 114.11(10)
C17 P18 C28 107.45(6)
C17 P18 C25 105.13(6)
C28 P18 C25 104.28(6)
C17 P18 Nb1 98.76(4)
C28 P18 Nb1 122.20(5)
C25 P18 Nb1 117.29(5)
C21 C19 C20 111.49(15)
C21 C19 P2 114.79(11)
C20 C19 P2 109.08(11)
C21 C19 H19 107.0
C20 C19 H19 107.0
P2 C19 H19 107.0
C19 C20 H20A 109.5
C19 C20 H20B 109.5
H20A C20 H20B 109.5
C19 C20 H20C 109.5
H20A C20 H20C 109.5
H20B C20 H20C 109.5
C19 C21 H21A 109.5
C19 C21 H21B 109.5
H21A C21 H21B 109.5
C19 C21 H21C 109.5
H21A C21 H21C 109.5
H21B C21 H21C 109.5
C24 C22 C23 111.67(14)
C24 C22 P2 111.12(11)
C23 C22 P2 109.03(10)
C24 C22 H22 108.3
C23 C22 H22 108.3
P2 C22 H22 108.3
C22 C23 H23A 109.5
C22 C23 H23B 109.5
H23A C23 H23B 109.5
C22 C23 H23C 109.5
H23A C23 H23C 109.5
H23B C23 H23C 109.5
C22 C24 H24A 109.5
C22 C24 H24B 109.5
H24A C24 H24B 109.5
C22 C24 H24C 109.5
H24A C24 H24C 109.5
H24B C24 H24C 109.5
C27 C25 C26 110.32(13)
C27 C25 P18 114.12(10)
C26 C25 P18 110.06(10)
C27 C25 H25 107.3
C26 C25 H25 107.3
P18 C25 H25 107.3
C25 C26 H26A 109.5
C25 C26 H26B 109.5
H26A C26 H26B 109.5
C25 C26 H26C 109.5
H26A C26 H26C 109.5
H26B C26 H26C 109.5
C25 C27 H27A 109.5
C25 C27 H27B 109.5
H27A C27 H27B 109.5
C25 C27 H27C 109.5
H27A C27 H27C 109.5
H27B C27 H27C 109.5
C29 C28 C30 111.36(12)
C29 C28 P18 111.33(9)
C30 C28 P18 108.50(9)
C29 C28 H28 108.5
C30 C28 H28 108.5
P18 C28 H28 108.5
C28 C29 H29A 109.5
C28 C29 H29B 109.5
H29A C29 H29B 109.5
C28 C29 H29C 109.5
H29A C29 H29C 109.5
H29B C29 H29C 109.5
C28 C30 H30A 109.5
C28 C30 H30B 109.5
H30A C30 H30B 109.5
C28 C30 H30C 109.5
H30A C30 H30C 109.5
H30B C30 H30C 109.5
Si32 C31 Nb1 167.13(14)
Si2A C31A Nb1 142.6(2)
Si2A C31A H31A 101.3
Nb1 C31A H31A 101.3
Si2A C31A H31B 101.3
Nb1 C31A H31B 101.3
H31A C31A H31B 104.5
C35 Si32 C31 110.09(12)
C35 Si32 C33 109.70(17)
C31 Si32 C33 126.27(17)
C35 Si32 C34 103.92(16)
C31 Si32 C34 108.68(14)
C33 Si32 C34 95.02(16)
Si32 C33 H33A 109.5
Si32 C33 H33B 109.5
H33A C33 H33B 109.5
Si32 C33 H33C 109.5
H33A C33 H33C 109.5
H33B C33 H33C 109.5
Si32 C34 H34D 109.5
Si32 C34 H34E 109.5
H34D C34 H34E 109.5
Si32 C34 H34F 109.5
H34D C34 H34F 109.5
H34E C34 H34F 109.5
Si32 C35 H35A 109.5
Si32 C35 H35B 109.5
H35A C35 H35B 109.5
Si32 C35 H35C 109.5
H35A C35 H35C 109.5
H35B C35 H35C 109.5
Si37 C36 Nb1 145.01(12)
Si37 C36 H36A 100.6
Nb1 C36 H36A 100.6
Si37 C36 H36B 100.6
Nb1 C36 H36B 100.6
H36A C36 H36B 104.3
Si3A C36A Nb1 165.7(2)
C38 Si37 C36 111.89(14)
C38 Si37 C39 111.84(15)
C36 Si37 C39 111.45(13)
C38 Si37 C40 109.41(17)
C36 Si37 C40 106.19(12)
C39 Si37 C40 105.7(2)
Si37 C38 H38A 109.5
Si37 C38 H38B 109.5
H38A C38 H38B 109.5
Si37 C38 H38C 109.5
H38A C38 H38C 109.5
H38B C38 H38C 109.5
Si37 C39 H39A 109.5
Si37 C39 H39B 109.5
H39A C39 H39B 109.5
Si37 C39 H39C 109.5
H39A C39 H39C 109.5
H39B C39 H39C 109.5
Si37 C40 H40A 109.5
Si37 C40 H40B 109.5
H40A C40 H40B 109.5
Si37 C40 H40C 109.5
H40A C40 H40C 109.5
H40B C40 H40C 109.5
C76A Nb41 C71 91.5(3)
C76A Nb41 C76 16.9(3)
C71 Nb41 C76 107.93(7)
C76A Nb41 C71A 97.8(5)
C71 Nb41 C71A 6.4(3)
C76 Nb41 C71A 114.3(3)
C76A Nb41 N50 133.7(3)
C71 Nb41 N50 134.58(6)
C76 Nb41 N50 117.46(6)
C71A Nb41 N50 128.2(3)
C76A Nb41 P42 98.7(3)
C71 Nb41 P42 98.15(5)
C76 Nb41 P42 99.42(5)
C71A Nb41 P42 96.6(4)
N50 Nb41 P42 73.76(3)
C76A Nb41 P58 106.7(3)
C71 Nb41 P58 101.47(5)
C76 Nb41 P58 99.06(5)
C71A Nb41 P58 100.0(3)
N50 Nb41 P58 73.83(3)
P42 Nb41 P58 147.317(13)
C43 P42 C59 107.06(7)
C43 P42 C62 105.12(7)
C59 P42 C62 104.50(7)
C43 P42 Nb41 99.02(5)
C59 P42 Nb41 122.92(5)
C62 P42 Nb41 116.41(5)
C44 C43 C49 119.91(13)
C44 C43 P42 125.88(10)
C49 C43 P42 114.20(11)
C45 C44 C43 122.46(14)
C45 C44 H44 118.8
C43 C44 H44 118.8
C44 C45 C47 117.20(15)
C44 C45 C46 122.41(14)
C47 C45 C46 120.39(15)
C45 C46 H46A 109.5
C45 C46 H46B 109.5
H46A C46 H46B 109.5
C45 C46 H46C 109.5
H46A C46 H46C 109.5
H46B C46 H46C 109.5
C48 C47 C45 121.92(15)
C48 C47 H47 119.0
C45 C47 H47 119.0
C47 C48 C49 121.51(14)
C47 C48 H48 119.2
C49 C48 H48 119.2
C48 C49 N50 123.55(12)
C48 C49 C43 116.98(14)
N50 C49 C43 119.34(12)
C51 N50 C49 117.53(11)
C51 N50 Nb41 122.03(10)
C49 N50 Nb41 120.43(8)
C57 C51 C52 117.78(13)
C57 C51 N50 119.49(13)
C52 C51 N50 122.67(14)
C53 C52 C51 120.64(17)
C53 C52 H52 119.7
C51 C52 H52 119.7
C54 C53 C52 123.00(16)
C54 C53 H53 118.5
C52 C53 H53 118.5
C53 C54 C56 117.12(14)
C53 C54 C55 122.18(17)
C56 C54 C55 120.70(18)
C54 C55 H55A 109.5
C54 C55 H55B 109.5
H55A C55 H55B 109.5
C54 C55 H55C 109.5
H55A C55 H55C 109.5
H55B C55 H55C 109.5
C54 C56 C57 121.62(16)
C54 C56 H56 119.2
C57 C56 H56 119.2
C51 C57 C56 119.83(14)
C51 C57 P58 115.04(10)
C56 C57 P58 125.09(13)
C57 P58 C68 105.88(8)
C57 P58 C65 105.22(7)
C68 P58 C65 105.08(8)
C57 P58 Nb41 99.50(5)
C68 P58 Nb41 121.76(5)
C65 P58 Nb41 117.45(5)
C60 C59 C61 111.79(13)
C60 C59 P42 111.81(9)
C61 C59 P42 108.72(10)
C60 C59 H59 108.1
C61 C59 H59 108.1
P42 C59 H59 108.1
C59 C60 H60A 109.5
C59 C60 H60B 109.5
H60A C60 H60B 109.5
C59 C60 H60C 109.5
H60A C60 H60C 109.5
H60B C60 H60C 109.5
C59 C61 H61A 109.5
C59 C61 H61B 109.5
H61A C61 H61B 109.5
C59 C61 H61C 109.5
H61A C61 H61C 109.5
H61B C61 H61C 109.5
C63 C62 C64 110.95(13)
C63 C62 P42 114.03(11)
C64 C62 P42 109.78(10)
C63 C62 H62 107.3
C64 C62 H62 107.3
P42 C62 H62 107.3
C62 C63 H63A 109.5
C62 C63 H63B 109.5
H63A C63 H63B 109.5
C62 C63 H63C 109.5
H63A C63 H63C 109.5
H63B C63 H63C 109.5
C62 C64 H64A 109.5
C62 C64 H64B 109.5
H64A C64 H64B 109.5
C62 C64 H64C 109.5
H64A C64 H64C 109.5
H64B C64 H64C 109.5
C67 C65 C66 109.87(13)
C67 C65 P58 109.57(11)
C66 C65 P58 114.89(10)
C67 C65 H65 107.4
C66 C65 H65 107.4
P58 C65 H65 107.4
C65 C66 H66A 109.5
C65 C66 H66B 109.5
H66A C66 H66B 109.5
C65 C66 H66C 109.5
H66A C66 H66C 109.5
H66B C66 H66C 109.5
C65 C67 H67A 109.5
C65 C67 H67B 109.5
H67A C67 H67B 109.5
C65 C67 H67C 109.5
H67A C67 H67C 109.5
H67B C67 H67C 109.5
C70 C68 C69 112.07(16)
C70 C68 P58 108.67(12)
C69 C68 P58 111.18(14)
C70 C68 H68 108.3
C69 C68 H68 108.3
P58 C68 H68 108.3
C68 C69 H69A 109.5
C68 C69 H69B 109.5
H69A C69 H69B 109.5
C68 C69 H69C 109.5
H69A C69 H69C 109.5
H69B C69 H69C 109.5
C68 C70 H70A 109.5
C68 C70 H70B 109.5
H70A C70 H70B 109.5
C68 C70 H70C 109.5
H70A C70 H70C 109.5
H70B C70 H70C 109.5
Si72 C71 Nb41 163.97(12)
Si1 C71A Nb41 166.4(7)
Si1 C71A H1A 94.2
Nb41 C71A H1A 94.2
Si1 C71A H1B 94.2
Nb41 C71A H1B 94.2
H1A C71A H1B 103.1
C74 Si72 C73 110.74(12)
C74 Si72 C71 111.21(9)
C73 Si72 C71 108.73(9)
C74 Si72 C75 108.59(11)
C73 Si72 C75 106.08(11)
C71 Si72 C75 111.38(9)
Si77 C76 Nb41 135.40(10)
Si77 C76 H76A 103.3
Nb41 C76 H76A 103.3
Si77 C76 H76B 103.3
Nb41 C76 H76B 103.3
H76A C76 H76B 105.2
Si1A C76A Nb41 173.0(7)
C79 Si77 C78 108.11(14)
C79 Si77 C76 109.39(9)
C78 Si77 C76 111.75(11)
C79 Si77 C80 107.31(13)
C78 Si77 C80 106.77(11)
C76 Si77 C80 113.28(9)
C81 C82 O83 121.7(6)
C81 C82 H82A 106.9
O83 C82 H82A 106.9
C81 C82 H82B 106.9
O83 C82 H82B 106.9
H82A C82 H82B 106.7
C84 O83 C82 118.4(5)
C85 C84 O83 124.3(9)
C85 C84 H84A 106.3
O83 C84 H84A 106.3
C85 C84 H84B 106.3
O83 C84 H84B 106.3
H84A C84 H84B 106.4

loop_
_geom_bond_atom_site_label_1
_geom_bond_atom_site_label_2
_geom_bond_distance
Nb1 C36A 1.854(4)
Nb1 C31 1.8646(19)
Nb1 C36 1.998(2)
Nb1 C31A 2.086(4)
Nb1 N10 2.1738(11)
Nb1 P2 2.5836(4)
Nb1 P18 2.5846(4)
Si1 C71A 1.639(12)
Si1 C73A 1.792(16)
Si1 C74A 1.90(2)
Si1 C72A 1.98(3)
Si1A C79A 1.799(10)
Si1A C80A 1.828(18)
Si1A C76A 1.841(10)
Si1A C78A 1.938(9)
P2 C3 1.8063(14)
P2 C22 1.8457(16)
P2 C19 1.8486(14)
Si2A C31A 1.820(4)
Si2A C34A 1.860(5)
Si2A C33A 1.900(6)
Si2A C35A 1.983(6)
C3 C4 1.4024(18)
C3 C9 1.412(2)
Si3A C39A 1.677(9)
Si3A C36A 1.772(4)
Si3A C38A 1.935(8)
Si3A C40A 1.986(7)
C4 C5 1.367(2)
C4 H4 0.9500
C5 C7 1.391(2)
C5 C6 1.518(2)
C6 H6A 0.9800
C6 H6B 0.9800
C6 H6C 0.9800
C7 C8 1.385(2)
C7 H7 0.9500
C8 C9 1.3994(19)
C8 H8 0.9500
C9 N10 1.4104(16)
N10 C11 1.4105(18)
C11 C17 1.4060(18)
C11 C12 1.4118(18)
C12 C13 1.372(2)
C12 H12 0.9500
C13 C14 1.391(2)
C13 H13 0.9500
C14 C16 1.3919(19)
C14 C15 1.506(2)
C15 H15A 0.9800
C15 H15B 0.9800
C15 H15C 0.9800
C16 C17 1.406(2)
C16 H16 0.9500
C17 P18 1.8126(13)
P18 C28 1.8453(13)
P18 C25 1.8560(14)
C19 C21 1.517(2)
C19 C20 1.541(3)
C19 H19 1.0000
C20 H20A 0.9800
C20 H20B 0.9800
C20 H20C 0.9800
C21 H21A 0.9800
C21 H21B 0.9800
C21 H21C 0.9800
C22 C24 1.517(2)
C22 C23 1.527(2)
C22 H22 1.0000
C23 H23A 0.9800
C23 H23B 0.9800
C23 H23C 0.9800
C24 H24A 0.9800
C24 H24B 0.9800
C24 H24C 0.9800
C25 C27 1.526(2)
C25 C26 1.534(2)
C25 H25 1.0000
C26 H26A 0.9800
C26 H26B 0.9800
C26 H26C 0.9800
C27 H27A 0.9800
C27 H27B 0.9800
C27 H27C 0.9800
C28 C29 1.523(2)
C28 C30 1.532(2)
C28 H28 1.0000
C29 H29A 0.9800
C29 H29B 0.9800
C29 H29C 0.9800
C30 H30A 0.9800
C30 H30B 0.9800
C30 H30C 0.9800
C31 Si32 1.856(2)
C31A H31A 0.9900
C31A H31B 0.9900
Si32 C35 1.809(3)
Si32 C33 1.869(4)
Si32 C34 1.894(4)
C33 H33A 0.9800
C33 H33B 0.9800
C33 H33C 0.9800
C33A H33D 0.9800
C33A H33E 0.9800
C33A H33F 0.9800
C34 H34D 0.9800
C34 H34E 0.9800
C34 H34F 0.9800
C34A H34A 0.9800
C34A H34B 0.9800
C34A H34C 0.9800
C35 H35A 0.9800
C35 H35B 0.9800
C35 H35C 0.9800
C35A H35D 0.9800
C35A H35E 0.9800
C35A H35F 0.9800
C36 Si37 1.840(2)
C36 H36A 0.9900
C36 H36B 0.9900
Si37 C38 1.827(3)
Si37 C39 1.866(3)
Si37 C40 1.981(3)
C38 H38A 0.9800
C38 H38B 0.9800
C38 H38C 0.9800
C38A H38D 0.9800
C38A H38E 0.9800
C38A H38F 0.9800
C39 H39A 0.9800
C39 H39B 0.9800
C39 H39C 0.9800
C39A H39D 0.9800
C39A H39E 0.9800
C39A H39F 0.9800
C40 H40A 0.9800
C40 H40B 0.9800
C40 H40C 0.9800
C40A H40D 0.9800
C40A H40E 0.9800
C40A H40F 0.9800
Nb41 C76A 1.842(10)
Nb41 C71 1.9026(18)
Nb41 C76 1.9825(15)
Nb41 C71A 2.089(11)
Nb41 N50 2.1873(11)
Nb41 P42 2.5814(5)
Nb41 P58 2.5992(4)
P42 C43 1.8075(14)
P42 C59 1.8462(14)
P42 C62 1.8523(14)
C43 C44 1.400(2)
C43 C49 1.4151(18)
C44 C45 1.381(2)
C44 H44 0.9500
C45 C47 1.389(2)
C45 C46 1.517(2)
C46 H46A 0.9800
C46 H46B 0.9800
C46 H46C 0.9800
C47 C48 1.380(2)
C47 H47 0.9500
C48 C49 1.404(2)
C48 H48 0.9500
C49 N50 1.4138(19)
N50 C51 1.4115(16)
C51 C57 1.403(2)
C51 C52 1.404(2)
C52 C53 1.380(2)
C52 H52 0.9500
C53 C54 1.371(3)
C53 H53 0.9500
C54 C56 1.397(2)
C54 C55 1.512(2)
C55 H55A 0.9800
C55 H55B 0.9800
C55 H55C 0.9800
C56 C57 1.4118(19)
C56 H56 0.9500
C57 P58 1.8105(15)
P58 C68 1.8419(17)
P58 C65 1.8551(14)
C59 C60 1.520(2)
C59 C61 1.533(2)
C59 H59 1.0000
C60 H60A 0.9800
C60 H60B 0.9800
C60 H60C 0.9800
C61 H61A 0.9800
C61 H61B 0.9800
C61 H61C 0.9800
C62 C63 1.532(2)
C62 C64 1.533(2)
C62 H62 1.0000
C63 H63A 0.9800
C63 H63B 0.9800
C63 H63C 0.9800
C64 H64A 0.9800
C64 H64B 0.9800
C64 H64C 0.9800
C65 C67 1.521(2)
C65 C66 1.530(2)
C65 H65 1.0000
C66 H66A 0.9800
C66 H66B 0.9800
C66 H66C 0.9800
C67 H67A 0.9800
C67 H67B 0.9800
C67 H67C 0.9800
C68 C70 1.510(3)
C68 C69 1.523(3)
C68 H68 1.0000
C69 H69A 0.9800
C69 H69B 0.9800
C69 H69C 0.9800
C70 H70A 0.9800
C70 H70B 0.9800
C70 H70C 0.9800
C71 Si72 1.8802(18)
C71A H1A 0.9900
C71A H1B 0.9900
Si72 C74 1.830(2)
Si72 C73 1.867(2)
Si72 C75 1.884(2)
C72A H2A 0.9800
C72A H2B 0.9800
C72A H2C 0.9800
C73 H73A 0.9800
C73 H73B 0.9800
C73 H73C 0.9800
C73A H18A 0.9800
C73A H18B 0.9800
C73A H18C 0.9800
C74 H74A 0.9800
C74 H74B 0.9800
C74 H74C 0.9800
C74A H10A 0.9800
C74A H10B 0.9800
C74A H10C 0.9800
C75 H75A 0.9800
C75 H75B 0.9800
C75 H75C 0.9800
C76 Si77 1.8628(17)
C76 H76A 0.9900
C76 H76B 0.9900
Si77 C79 1.857(3)
Si77 C78 1.859(3)
Si77 C80 1.866(2)
C78 H78A 0.9800
C78 H78B 0.9800
C78 H78C 0.9800
C78A H78D 0.9800
C78A H78E 0.9800
C78A H78F 0.9800
C79 H79A 0.9800
C79 H79B 0.9800
C79 H79C 0.9800
C79A H79D 0.9800
C79A H79E 0.9800
C79A H79F 0.9800
C80 H80A 0.9800
C80 H80B 0.9800
C80 H80C 0.9800
C80A H80D 0.9800
C80A H80E 0.9800
C80A H80F 0.9800
C81 C82 1.291(11)
C81 H81A 0.9800
C81 H81B 0.9800
C81 H81C 0.9800
C82 O83 1.564(9)
C82 H82A 0.9900
C82 H82B 0.9900
O83 C84 1.176(9)
C84 C85 1.060(13)
C84 H84A 0.9900
C84 H84B 0.9900
C85 H85A 0.9800
C85 H85B 0.9800
C85 H85C 0.9800

loop_
_geom_torsion_atom_site_label_1
_geom_torsion_atom_site_label_2
_geom_torsion_atom_site_label_3
_geom_torsion_atom_site_label_4
_geom_torsion
C36A Nb1 P2 C3 112.78(13)
C31 Nb1 P2 C3 -162.45(8)
C36 Nb1 P2 C3 87.40(8)
C31A Nb1 P2 C3 -139.96(13)
N10 Nb1 P2 C3 -25.12(5)
P18 Nb1 P2 C3 -30.78(5)
C36A Nb1 P2 C22 -5.14(13)
C31 Nb1 P2 C22 79.62(9)
C36 Nb1 P2 C22 -30.52(9)
C31A Nb1 P2 C22 102.12(13)
N10 Nb1 P2 C22 -143.04(6)
P18 Nb1 P2 C22 -148.70(6)
C36A Nb1 P2 C19 -135.56(13)
C31 Nb1 P2 C19 -50.79(9)
C36 Nb1 P2 C19 -160.94(9)
C31A Nb1 P2 C19 -28.29(13)
N10 Nb1 P2 C19 86.55(6)
P18 Nb1 P2 C19 80.88(6)
C22 P2 C3 C4 -28.35(15)
C19 P2 C3 C4 82.32(14)
Nb1 P2 C3 C4 -157.42(12)
C22 P2 C3 C9 150.21(10)
C19 P2 C3 C9 -99.12(11)
Nb1 P2 C3 C9 21.14(11)
C9 C3 C4 C5 -2.0(2)
P2 C3 C4 C5 176.47(13)
C3 C4 C5 C7 -0.1(2)
C3 C4 C5 C6 -179.06(16)
C4 C5 C7 C8 1.2(2)
C6 C5 C7 C8 -179.82(16)
C5 C7 C8 C9 -0.2(2)
C7 C8 C9 N10 -178.10(13)
C7 C8 C9 C3 -1.9(2)
C4 C3 C9 C8 2.9(2)
P2 C3 C9 C8 -175.70(10)
C4 C3 C9 N10 179.30(13)
P2 C3 C9 N10 0.65(16)
C8 C9 N10 C11 -36.89(18)
C3 C9 N10 C11 146.99(12)
C8 C9 N10 Nb1 145.39(11)
C3 C9 N10 Nb1 -30.73(15)
C36A Nb1 N10 C9 -61.2(2)
C31 Nb1 N10 C9 119.74(13)
C36 Nb1 N10 C9 -61.19(11)
C31A Nb1 N10 C9 119.37(14)
P2 Nb1 N10 C9 33.15(8)
P18 Nb1 N10 C9 -149.99(9)
C36A Nb1 N10 C11 121.1(2)
C31 Nb1 N10 C11 -57.90(14)
C36 Nb1 N10 C11 121.17(11)
C31A Nb1 N10 C11 -58.27(14)
P2 Nb1 N10 C11 -144.49(9)
P18 Nb1 N10 C11 32.37(8)
C9 N10 C11 C17 154.31(11)
Nb1 N10 C11 C17 -27.98(15)
C9 N10 C11 C12 -30.21(17)
Nb1 N10 C11 C12 147.50(10)
C17 C11 C12 C13 0.31(19)
N10 C11 C12 C13 -175.29(12)
C11 C12 C13 C14 0.0(2)
C12 C13 C14 C16 -0.4(2)
C12 C13 C14 C15 177.55(13)
C13 C14 C16 C17 0.56(19)
C15 C14 C16 C17 -177.41(12)
C14 C16 C17 C11 -0.28(19)
C14 C16 C17 P18 177.89(10)
N10 C11 C17 C16 175.60(11)
C12 C11 C17 C16 -0.17(18)
N10 C11 C17 P18 -2.76(15)
C12 C11 C17 P18 -178.53(9)
C16 C17 P18 C28 -26.96(13)
C11 C17 P18 C28 151.31(9)
C16 C17 P18 C25 83.70(12)
C11 C17 P18 C25 -98.02(10)
C16 C17 P18 Nb1 -154.81(11)
C11 C17 P18 Nb1 23.46(9)
C36A Nb1 P18 C17 -164.31(12)
C31 Nb1 P18 C17 110.97(8)
C36 Nb1 P18 C17 -139.56(7)
C31A Nb1 P18 C17 87.94(12)
N10 Nb1 P18 C17 -25.83(5)
P2 Nb1 P18 C17 -20.16(5)
C36A Nb1 P18 C28 78.58(13)
C31 Nb1 P18 C28 -6.14(9)
C36 Nb1 P18 C28 103.33(8)
C31A Nb1 P18 C28 -29.17(12)
N10 Nb1 P18 C28 -142.93(6)
P2 Nb1 P18 C28 -137.27(5)
C36A Nb1 P18 C25 -52.18(12)
C31 Nb1 P18 C25 -136.90(9)
C36 Nb1 P18 C25 -27.43(8)
C31A Nb1 P18 C25 -159.93(12)
N10 Nb1 P18 C25 86.31(6)
P2 Nb1 P18 C25 91.97(5)
C3 P2 C19 C21 -60.03(15)
C22 P2 C19 C21 53.04(15)
Nb1 P2 C19 C21 -168.10(12)
C3 P2 C19 C20 65.90(12)
C22 P2 C19 C20 178.97(11)
Nb1 P2 C19 C20 -42.17(13)
C3 P2 C22 C24 -59.85(12)
C19 P2 C22 C24 -171.03(10)
Nb1 P2 C22 C24 53.81(12)
C3 P2 C22 C23 176.65(10)
C19 P2 C22 C23 65.46(11)
Nb1 P2 C22 C23 -69.69(11)
C17 P18 C25 C27 -66.87(11)
C28 P18 C25 C27 46.05(12)
Nb1 P18 C25 C27 -175.36(9)
C17 P18 C25 C26 57.78(13)
C28 P18 C25 C26 170.70(11)
Nb1 P18 C25 C26 -50.71(13)
C17 P18 C28 C29 -59.20(12)
C25 P18 C28 C29 -170.45(11)
Nb1 P18 C28 C29 53.55(12)
C17 P18 C28 C30 177.91(10)
C25 P18 C28 C30 66.66(11)
Nb1 P18 C28 C30 -69.34(10)
C36A Nb1 C31 Si32 161.0(6)
C36 Nb1 C31 Si32 161.2(6)
C31A Nb1 C31 Si32 -18.8(5)
N10 Nb1 C31 Si32 -19.7(7)
P2 Nb1 C31 Si32 57.1(6)
P18 Nb1 C31 Si32 -98.9(6)
C34A Si2A C31A Nb1 -43.8(4)
C33A Si2A C31A Nb1 -176.3(4)
C35A Si2A C31A Nb1 83.4(4)
C36A Nb1 C31A Si2A 4.0(4)
C31 Nb1 C31A Si2A 4.23(18)
C36 Nb1 C31A Si2A 4.3(4)
N10 Nb1 C31A Si2A -176.4(3)
P2 Nb1 C31A Si2A -102.4(3)
P18 Nb1 C31A Si2A 108.0(3)
Nb1 C31 Si32 C35 -90.3(6)
Nb1 C31 Si32 C33 45.2(7)
Nb1 C31 Si32 C34 156.5(6)
C36A Nb1 C36 Si37 14.7(3)
C31 Nb1 C36 Si37 14.1(2)
C31A Nb1 C36 Si37 14.1(3)
N10 Nb1 C36 Si37 -165.25(19)
P2 Nb1 C36 Si37 117.7(2)
P18 Nb1 C36 Si37 -90.5(2)
C39A Si3A C36A Nb1 125.6(10)
C38A Si3A C36A Nb1 -103.5(10)
C40A Si3A C36A Nb1 3.6(11)
C31 Nb1 C36A Si3A 174.6(10)
C36 Nb1 C36A Si3A -4.8(8)
C31A Nb1 C36A Si3A 174.7(10)
N10 Nb1 C36A Si3A -4.7(11)
P2 Nb1 C36A Si3A -87.4(10)
P18 Nb1 C36A Si3A 73.8(10)
Nb1 C36 Si37 C38 93.3(2)
Nb1 C36 Si37 C39 -140.7(2)
Nb1 C36 Si37 C40 -26.0(3)
C76A Nb41 P42 C43 -106.6(3)
C71 Nb41 P42 C43 160.65(7)
C76 Nb41 P42 C43 -89.53(7)
C71A Nb41 P42 C43 154.4(3)
N50 Nb41 P42 C43 26.48(5)
P58 Nb41 P42 C43 34.12(5)
C76A Nb41 P42 C59 10.6(3)
C71 Nb41 P42 C59 -82.17(8)
C76 Nb41 P42 C59 27.65(8)
C71A Nb41 P42 C59 -88.4(3)
N50 Nb41 P42 C59 143.66(6)
P58 Nb41 P42 C59 151.29(6)
C76A Nb41 P42 C62 141.5(3)
C71 Nb41 P42 C62 48.71(7)
C76 Nb41 P42 C62 158.53(7)
C71A Nb41 P42 C62 42.5(3)
N50 Nb41 P42 C62 -85.46(6)
P58 Nb41 P42 C62 -77.82(6)
C59 P42 C43 C44 26.80(14)
C62 P42 C43 C44 -83.95(13)
Nb41 P42 C43 C44 155.43(12)
C59 P42 C43 C49 -151.87(10)
C62 P42 C43 C49 97.38(11)
Nb41 P42 C43 C49 -23.23(10)
C49 C43 C44 C45 1.2(2)
P42 C43 C44 C45 -177.43(12)
C43 C44 C45 C47 -0.5(2)
C43 C44 C45 C46 179.64(14)
C44 C45 C47 C48 0.4(2)
C46 C45 C47 C48 -179.75(15)
C45 C47 C48 C49 -1.0(2)
C47 C48 C49 N50 177.41(13)
C47 C48 C49 C43 1.6(2)
C44 C43 C49 C48 -1.65(19)
P42 C43 C49 C48 177.10(10)
C44 C43 C49 N50 -177.67(12)
P42 C43 C49 N50 1.08(16)
C48 C49 N50 C51 35.16(18)
C43 C49 N50 C51 -149.09(12)
C48 C49 N50 Nb41 -145.52(11)
C43 C49 N50 Nb41 30.22(15)
C76A Nb41 N50 C51 -128.1(5)
C71 Nb41 N50 C51 60.04(13)
C76 Nb41 N50 C51 -122.21(10)
C71A Nb41 N50 C51 59.9(4)
P42 Nb41 N50 C51 145.46(10)
P58 Nb41 N50 C51 -30.25(9)
C76A Nb41 N50 C49 52.7(5)
C71 Nb41 N50 C49 -119.25(11)
C76 Nb41 N50 C49 58.51(11)
C71A Nb41 N50 C49 -119.4(4)
P42 Nb41 N50 C49 -33.82(9)
P58 Nb41 N50 C49 150.46(9)
C49 N50 C51 C57 -152.34(12)
Nb41 N50 C51 C57 28.35(16)
C49 N50 C51 C52 30.72(18)
Nb41 N50 C51 C52 -148.58(12)
C57 C51 C52 C53 1.3(2)
N50 C51 C52 C53 178.31(14)
C51 C52 C53 C54 0.1(3)
C52 C53 C54 C56 -1.2(2)
C52 C53 C54 C55 178.84(16)
C53 C54 C56 C57 0.8(2)
C55 C54 C56 C57 -179.21(14)
C52 C51 C57 C56 -1.7(2)
N50 C51 C57 C56 -178.74(12)
C52 C51 C57 P58 176.19(11)
N50 C51 C57 P58 -0.90(16)
C54 C56 C57 C51 0.6(2)
C54 C56 C57 P58 -177.01(12)
C51 C57 P58 C68 -146.00(10)
C56 C57 P58 C68 31.71(14)
C51 C57 P58 C65 103.04(11)
C56 C57 P58 C65 -79.25(13)
C51 C57 P58 Nb41 -18.96(10)
C56 C57 P58 Nb41 158.75(11)
C76A Nb41 P58 C57 154.1(4)
C71 Nb41 P58 C57 -110.86(7)
C76 Nb41 P58 C57 138.62(7)
C71A Nb41 P58 C57 -104.5(3)
N50 Nb41 P58 C57 22.52(5)
P42 Nb41 P58 C57 14.89(5)
C76A Nb41 P58 C68 -90.5(4)
C71 Nb41 P58 C68 4.59(10)
C76 Nb41 P58 C68 -105.92(9)
C71A Nb41 P58 C68 10.9(3)
N50 Nb41 P58 C68 137.98(8)
P42 Nb41 P58 C68 130.34(8)
C76A Nb41 P58 C65 41.3(4)
C71 Nb41 P58 C65 136.37(8)
C76 Nb41 P58 C65 25.86(8)
C71A Nb41 P58 C65 142.7(3)
N50 Nb41 P58 C65 -90.24(7)
P42 Nb41 P58 C65 -97.88(6)
C43 P42 C59 C60 61.13(13)
C62 P42 C59 C60 172.30(12)
Nb41 P42 C59 C60 -52.08(13)
C43 P42 C59 C61 -174.96(10)
C62 P42 C59 C61 -63.79(12)
Nb41 P42 C59 C61 71.82(11)
C43 P42 C62 C63 62.23(12)
C59 P42 C62 C63 -50.34(12)
Nb41 P42 C62 C63 170.62(9)
C43 P42 C62 C64 -62.96(13)
C59 P42 C62 C64 -175.53(12)
Nb41 P42 C62 C64 45.42(13)
C57 P58 C65 C67 -56.92(11)
C68 P58 C65 C67 -168.45(11)
Nb41 P58 C65 C67 52.60(11)
C57 P58 C65 C66 67.31(14)
C68 P58 C65 C66 -44.22(14)
Nb41 P58 C65 C66 176.83(11)
C57 P58 C68 C70 -179.70(11)
C65 P58 C68 C70 -68.64(13)
Nb41 P58 C68 C70 68.10(13)
C57 P58 C68 C69 56.50(14)
C65 P58 C68 C69 167.56(13)
Nb41 P58 C68 C69 -55.70(15)
C76A Nb41 C71 Si72 -155.1(5)
C76 Nb41 C71 Si72 -158.9(3)
C71A Nb41 C71 Si72 20(3)
N50 Nb41 C71 Si72 19.1(4)
P42 Nb41 C71 Si72 -56.1(4)
P58 Nb41 C71 Si72 97.6(4)
C73A Si1 C71A Nb41 142(3)
C74A Si1 C71A Nb41 -82(4)
C72A Si1 C71A Nb41 27(4)
C76A Nb41 C71A Si1 -20(3)
C71 Nb41 C71A Si1 -24.7(14)
C76 Nb41 C71A Si1 -24(4)
N50 Nb41 C71A Si1 154(3)
P42 Nb41 C71A Si1 80(3)
P58 Nb41 C71A Si1 -129(3)
Nb41 C71 Si72 C74 -13.2(4)
Nb41 C71 Si72 C73 109.0(4)
Nb41 C71 Si72 C75 -134.5(3)
C76A Nb41 C76 Si77 -19.4(12)
C71 Nb41 C76 Si77 -6.34(14)
C71A Nb41 C76 Si77 -6.4(4)
N50 Nb41 C76 Si77 175.34(10)
P42 Nb41 C76 Si77 -108.15(12)
P58 Nb41 C76 Si77 98.93(12)
C79A Si1A C76A Nb41 -22(6)
C80A Si1A C76A Nb41 -147(6)
C78A Si1A C76A Nb41 104(6)
C71 Nb41 C76A Si1A -177(6)
C76 Nb41 C76A Si1A -9(4)
C71A Nb41 C76A Si1A -178(6)
N50 Nb41 C76A Si1A 9(6)
P42 Nb41 C76A Si1A 85(6)
P58 Nb41 C76A Si1A -75(6)
Nb41 C76 Si77 C79 -63.17(16)
Nb41 C76 Si77 C78 177.15(14)
Nb41 C76 Si77 C80 56.49(16)
C81 C82 O83 C84 172.7(6)
C82 O83 C84 C85 168.0(12)
